data_7708616
loop_
_publ_author_name
'Horsley Downie, Thomas Mardale'
'Charman, Rex S. C.'
'Hall, Jonathan W.'
'Mahon, Mary F.'
'Lowe, John P.'
'Liptrot, David Jonathan'

_publ_section_title
;
 A Stable Ring-Expanded NHC-Supported Copper Boryl and its Reactivity
 towards Heterocumulenes
;
_journal_name_full 'Dalton Transactions'
_journal_paper_doi 10.1039/D1DT03540A
_journal_year 2021
_chemical_formula_moiety 'C48 H62 B Cu N4 O3, C6 H6'
_chemical_formula_sum 'C54 H68 B Cu N4 O3'
_chemical_formula_weight 895.47
_space_group_crystal_system monoclinic
_space_group_IT_number 14
_space_group_name_Hall '-P 2ybc'
_space_group_name_H-M_alt 'P 1 21/c 1'
_atom_sites_solution_hydrogens geom
_atom_sites_solution_primary dual
_audit_creation_date 2021-02-04
_audit_creation_method
;
Olex2 1.2
(compiled 2018.05.29 svn.r3508 for OlexSys, GUI svn.r5506)
;
_audit_update_record
;
2021-10-19 deposited with the CCDC.	2021-10-21 downloaded from the CCDC.
;
_cell_angle_alpha 90
_cell_angle_beta 107.2940(10)
_cell_angle_gamma 90
_cell_formula_units_Z 4
_cell_length_a 13.10410(10)
_cell_length_b 20.9155(2)
_cell_length_c 19.0050(2)
_cell_measurement_reflns_used 20530
_cell_measurement_temperature 150.00(10)
_cell_measurement_theta_max 72.8740
_cell_measurement_theta_min 4.2040
_cell_volume 4973.38(8)
_computing_cell_refinement 'CrysAlisPro 1.171.39.46 (Rigaku OD, 2018)'
_computing_data_collection 'CrysAlisPro 1.171.39.46 (Rigaku OD, 2018)'
_computing_data_reduction 'CrysAlisPro 1.171.39.46 (Rigaku OD, 2018)'
_computing_molecular_graphics 'Olex2 (Dolomanov et al., 2009)'
_computing_publication_material 'Olex2 (Dolomanov et al., 2009)'
_computing_structure_refinement 'ShelXL (Sheldrick, 2015)'
_computing_structure_solution 'ShelXT (Sheldrick, 2015)'
_diffrn_ambient_environment N~2~
_diffrn_ambient_temperature 150.00(10)
_diffrn_detector 'CCD plate'
_diffrn_detector_area_resol_mean 8.1150
_diffrn_detector_type EosS2
_diffrn_measured_fraction_theta_full 1.000
_diffrn_measured_fraction_theta_max 0.986
_diffrn_measurement_device 'four-circle diffractometer'
_diffrn_measurement_device_type 'SuperNova, Dual, Cu at home/near, EosS2'
_diffrn_measurement_method '\w scans'
_diffrn_radiation_monochromator mirror
_diffrn_radiation_probe x-ray
_diffrn_radiation_type CuK\a
_diffrn_radiation_wavelength 1.54184
_diffrn_reflns_av_R_equivalents 0.0230
_diffrn_reflns_av_unetI/netI 0.0214
_diffrn_reflns_Laue_measured_fraction_full 1.000
_diffrn_reflns_Laue_measured_fraction_max 0.986
_diffrn_reflns_limit_h_max 11
_diffrn_reflns_limit_h_min -16
_diffrn_reflns_limit_k_max 25
_diffrn_reflns_limit_k_min -25
_diffrn_reflns_limit_l_max 23
_diffrn_reflns_limit_l_min -15
_diffrn_reflns_number 34742
_diffrn_reflns_point_group_measured_fraction_full 1.000
_diffrn_reflns_point_group_measured_fraction_max 0.986
_diffrn_reflns_theta_full 67.684
_diffrn_reflns_theta_max 73.162
_diffrn_reflns_theta_min 3.224
_diffrn_source 'micro-focus sealed X-ray tube'
_diffrn_source_type 'SuperNova (Cu) X-ray Source'
_exptl_absorpt_coefficient_mu 0.966
_exptl_absorpt_correction_T_max 1.00000
_exptl_absorpt_correction_T_min 0.90287
_exptl_absorpt_correction_type multi-scan
_exptl_absorpt_process_details
;
CrysAlisPro 1.171.39.46 (Rigaku Oxford Diffraction, 2018)
Empirical absorption correction using spherical harmonics,
 implemented in SCALE3 ABSPACK scaling algorithm.
;
_exptl_crystal_colour colourless
_exptl_crystal_colour_primary colourless
_exptl_crystal_density_diffrn 1.196
_exptl_crystal_description plate
_exptl_crystal_F_000 1912
_exptl_crystal_size_max 0.299
_exptl_crystal_size_mid 0.096
_exptl_crystal_size_min 0.048
_refine_diff_density_max 0.385
_refine_diff_density_min -0.357
_refine_diff_density_rms 0.041
_refine_ls_extinction_method none
_refine_ls_goodness_of_fit_ref 1.032
_refine_ls_hydrogen_treatment constr
_refine_ls_matrix_type full
_refine_ls_number_parameters 580
_refine_ls_number_reflns 9839
_refine_ls_number_restraints 0
_refine_ls_restrained_S_all 1.032
_refine_ls_R_factor_all 0.0368
_refine_ls_R_factor_gt 0.0330
_refine_ls_shift/su_max 0.001
_refine_ls_shift/su_mean 0.000
_refine_ls_structure_factor_coef Fsqd
_refine_ls_weighting_details 'w=1/[\s^2^(Fo^2^)+(0.0430P)^2^+2.1196P] where P=(Fo^2^+2Fc^2^)/3'
_refine_ls_weighting_scheme calc
_refine_ls_wR_factor_gt 0.0859
_refine_ls_wR_factor_ref 0.0888
_reflns_Friedel_coverage 0.000
_reflns_number_gt 8893
_reflns_number_total 9839
_reflns_threshold_expression 'I > 2\s(I)'
_cod_data_source_file d1dt03540a2.cif
_cod_data_source_block s20djl15-cpd4
_cod_database_code 7708616
_shelxl_version_number 2014-3
_chemical_oxdiff_usercomment 'colourless plate'
_shelx_space_group_comment
;
The symmetry employed for this shelxl refinement is uniquely defined
by the following loop, which should always be used as a source of
symmetry information in preference to the above space-group names.
They are only intended as comments.
;
_olex2_refinement_description
;
1. Fixed Uiso
 At 1.2 times of:
  All C(H) groups, All C(H,H) groups
 At 1.5 times of:
  All C(H,H,H) groups
2.a Ternary CH refined with riding coordinates:
 C11(H11), C14(H14), C23(H23), C26(H26)
2.b Secondary CH2 refined with riding coordinates:
 C2(H2A,H2B), C3(H3A,H3B), C4(H4A,H4B)
2.c Aromatic/amide H refined with riding coordinates:
 C7(H7), C8(H8), C9(H9), C19(H19), C20(H20), C21(H21), C32(H32), C33(H33),
 C34(H34), C35(H35), C36(H36), C38(H38), C39(H39), C40(H40), C41(H41), C42(H42),
  C49(H49), C50(H50), C51(H51), C52(H52), C53(H53), C54(H54)
2.d Idealised Me refined as rotating group:
 C12(H12A,H12B,H12C), C13(H13A,H13B,H13C), C15(H15A,H15B,H15C), C16(H16A,H16B,
 H16C), C24(H24A,H24B,H24C), C25(H25A,H25B,H25C), C27(H27A,H27B,H27C), C28(H28A,
 H28B,H28C), C45(H45A,H45B,H45C), C46(H46A,H46B,H46C), C47(H47A,H47B,H47C),
 C48(H48A,H48B,H48C)
;

loop_
_space_group_symop_operation_xyz
'x, y, z'
'-x, y+1/2, -z+1/2'
'-x, -y, -z'
'x, -y-1/2, z-1/2'

loop_
_atom_site_label
_atom_site_type_symbol
_atom_site_fract_x
_atom_site_fract_y
_atom_site_fract_z
_atom_site_U_iso_or_equiv
_atom_site_adp_type
_atom_site_occupancy
_atom_site_site_symmetry_order
_atom_site_calc_flag
_atom_site_refinement_flags_posn
_atom_site_refinement_flags_adp
_atom_site_refinement_flags_occupancy
_atom_site_disorder_assembly
_atom_site_disorder_group
Cu1 Cu 0.40423(2) 0.29019(2) 0.71041(2) 0.01879(6) Uani 1 1 d . . . . .
O1 O 0.52404(8) 0.48414(5) 0.88898(5) 0.0259(2) Uani 1 1 d . . . . .
O2 O 0.19566(7) 0.39905(5) 0.74021(5) 0.02389(19) Uani 1 1 d . . . . .
O3 O 0.26761(8) 0.34517(5) 0.85150(5) 0.02395(19) Uani 1 1 d . . . . .
N1 N 0.37484(9) 0.17016(5) 0.62469(6) 0.0201(2) Uani 1 1 d . . . . .
N2 N 0.44922(9) 0.25363(5) 0.57953(6) 0.0211(2) Uani 1 1 d . . . . .
N3 N 0.47988(8) 0.39244(5) 0.81446(6) 0.0191(2) Uani 1 1 d . . . . .
N4 N 0.34852(9) 0.45062(5) 0.83882(6) 0.0203(2) Uani 1 1 d . . . . .
C1 C 0.40849(10) 0.23107(6) 0.63179(7) 0.0189(2) Uani 1 1 d . . . . .
C2 C 0.38804(12) 0.12476(6) 0.56782(8) 0.0256(3) Uani 1 1 d . . . . .
H2A H 0.3211 0.1212 0.5286 0.031 Uiso 1 1 calc R . . . .
H2B H 0.4061 0.0828 0.5897 0.031 Uiso 1 1 calc R . . . .
C3 C 0.47477(12) 0.14705(7) 0.53612(8) 0.0294(3) Uani 1 1 d . . . . .
H3A H 0.4738 0.1216 0.4933 0.035 Uiso 1 1 calc R . . . .
H3B H 0.5442 0.1422 0.5724 0.035 Uiso 1 1 calc R . . . .
C4 C 0.45494(12) 0.21652(7) 0.51461(8) 0.0278(3) Uani 1 1 d . . . . .
H4A H 0.5124 0.2327 0.4971 0.033 Uiso 1 1 calc R . . . .
H4B H 0.3884 0.2208 0.4752 0.033 Uiso 1 1 calc R . . . .
C5 C 0.32610(11) 0.14235(6) 0.67657(7) 0.0219(3) Uani 1 1 d . . . . .
C6 C 0.21712(11) 0.12724(7) 0.65159(8) 0.0253(3) Uani 1 1 d . . . . .
C7 C 0.17217(13) 0.09535(7) 0.69986(9) 0.0332(3) Uani 1 1 d . . . . .
H7 H 0.0999 0.0850 0.6844 0.040 Uiso 1 1 calc R . . . .
C8 C 0.23326(14) 0.07906(8) 0.76987(9) 0.0362(3) Uani 1 1 d . . . . .
H8 H 0.2024 0.0574 0.8011 0.043 Uiso 1 1 calc R . . . .
C9 C 0.34026(14) 0.09489(7) 0.79371(8) 0.0339(3) Uani 1 1 d . . . . .
H9 H 0.3803 0.0842 0.8414 0.041 Uiso 1 1 calc R . . . .
C10 C 0.39000(12) 0.12644(7) 0.74825(8) 0.0265(3) Uani 1 1 d . . . . .
C11 C 0.14537(11) 0.14328(7) 0.57456(8) 0.0288(3) Uani 1 1 d . . . . .
H11 H 0.1899 0.1632 0.5474 0.035 Uiso 1 1 calc R . . . .
C12 C 0.09640(15) 0.08247(8) 0.53317(9) 0.0408(4) Uani 1 1 d . . . . .
H12A H 0.1524 0.0532 0.5322 0.061 Uiso 1 1 calc GR . . . .
H12B H 0.0560 0.0932 0.4836 0.061 Uiso 1 1 calc GR . . . .
H12C H 0.0501 0.0629 0.5577 0.061 Uiso 1 1 calc GR . . . .
C13 C 0.05849(15) 0.19123(9) 0.57727(10) 0.0450(4) Uani 1 1 d . . . . .
H13A H 0.0172 0.1743 0.6071 0.068 Uiso 1 1 calc GR . . . .
H13B H 0.0126 0.1988 0.5282 0.068 Uiso 1 1 calc GR . . . .
H13C H 0.0911 0.2307 0.5982 0.068 Uiso 1 1 calc GR . . . .
C14 C 0.50883(13) 0.14056(8) 0.77673(8) 0.0340(3) Uani 1 1 d . . . . .
H14 H 0.5241 0.1765 0.7484 0.041 Uiso 1 1 calc R . . . .
C15 C 0.57360(18) 0.08404(15) 0.76548(18) 0.0937(12) Uani 1 1 d . . . . .
H15A H 0.5585 0.0478 0.7918 0.141 Uiso 1 1 calc GR . . . .
H15B H 0.6483 0.0942 0.7836 0.141 Uiso 1 1 calc GR . . . .
H15C H 0.5553 0.0741 0.7139 0.141 Uiso 1 1 calc GR . . . .
C16 C 0.54488(18) 0.15912(11) 0.85782(11) 0.0556(5) Uani 1 1 d . . . . .
H16A H 0.4992 0.1922 0.8663 0.083 Uiso 1 1 calc GR . . . .
H16B H 0.6172 0.1744 0.8709 0.083 Uiso 1 1 calc GR . . . .
H16C H 0.5410 0.1225 0.8873 0.083 Uiso 1 1 calc GR . . . .
C17 C 0.48783(12) 0.31852(7) 0.58492(7) 0.0257(3) Uani 1 1 d . . . . .
C18 C 0.41432(15) 0.36876(7) 0.56502(8) 0.0345(3) Uani 1 1 d . . . . .
C19 C 0.4560(2) 0.43054(8) 0.57045(11) 0.0528(5) Uani 1 1 d . . . . .
H19 H 0.4095 0.4652 0.5585 0.063 Uiso 1 1 calc R . . . .
C20 C 0.5647(2) 0.44130(9) 0.59323(13) 0.0631(6) Uani 1 1 d . . . . .
H20 H 0.5904 0.4830 0.5963 0.076 Uiso 1 1 calc R . . . .
C21 C 0.63554(18) 0.39109(9) 0.61148(11) 0.0513(5) Uani 1 1 d . . . . .
H21 H 0.7086 0.3991 0.6268 0.062 Uiso 1 1 calc R . . . .
C22 C 0.59873(13) 0.32825(8) 0.60720(8) 0.0333(3) Uani 1 1 d . . . . .
C23 C 0.29522(15) 0.35789(9) 0.53412(9) 0.0401(4) Uani 1 1 d . . . . .
H23 H 0.2812 0.3124 0.5397 0.048 Uiso 1 1 calc R . . . .
C24 C 0.2594(2) 0.37352(13) 0.45238(11) 0.0627(6) Uani 1 1 d . . . . .
H24A H 0.2719 0.4180 0.4456 0.094 Uiso 1 1 calc GR . . . .
H24B H 0.1846 0.3644 0.4322 0.094 Uiso 1 1 calc GR . . . .
H24C H 0.2992 0.3480 0.4277 0.094 Uiso 1 1 calc GR . . . .
C25 C 0.2306(2) 0.39627(16) 0.57365(13) 0.0801(9) Uani 1 1 d . . . . .
H25A H 0.2499 0.3836 0.6245 0.120 Uiso 1 1 calc GR . . . .
H25B H 0.1558 0.3885 0.5510 0.120 Uiso 1 1 calc GR . . . .
H25C H 0.2452 0.4410 0.5705 0.120 Uiso 1 1 calc GR . . . .
C26 C 0.67764(13) 0.27322(9) 0.62655(9) 0.0364(4) Uani 1 1 d . . . . .
H26 H 0.6369 0.2333 0.6147 0.044 Uiso 1 1 calc R . . . .
C27 C 0.75579(16) 0.27546(12) 0.58049(12) 0.0553(5) Uani 1 1 d . . . . .
H27A H 0.7165 0.2743 0.5291 0.083 Uiso 1 1 calc GR . . . .
H27B H 0.8030 0.2393 0.5924 0.083 Uiso 1 1 calc GR . . . .
H27C H 0.7968 0.3142 0.5911 0.083 Uiso 1 1 calc GR . . . .
C28 C 0.73822(19) 0.27217(13) 0.70876(11) 0.0593(5) Uani 1 1 d . . . . .
H28A H 0.7778 0.3112 0.7221 0.089 Uiso 1 1 calc GR . . . .
H28B H 0.7866 0.2366 0.7192 0.089 Uiso 1 1 calc GR . . . .
H28C H 0.6883 0.2681 0.7366 0.089 Uiso 1 1 calc GR . . . .
C29 C 0.39802(10) 0.35809(6) 0.77670(7) 0.0195(2) Uani 1 1 d . . . . .
C30 C 0.45374(10) 0.44931(6) 0.85317(7) 0.0194(2) Uani 1 1 d . . . . .
C31 C 0.59250(10) 0.38002(6) 0.82863(7) 0.0207(2) Uani 1 1 d . . . . .
C32 C 0.63535(12) 0.32651(7) 0.86918(8) 0.0283(3) Uani 1 1 d . . . . .
H32 H 0.5910 0.2970 0.8823 0.034 Uiso 1 1 calc R . . . .
C33 C 0.74532(13) 0.31703(8) 0.89030(9) 0.0352(3) Uani 1 1 d . . . . .
H33 H 0.7747 0.2809 0.9172 0.042 Uiso 1 1 calc R . . . .
C34 C 0.81067(12) 0.36104(9) 0.87147(9) 0.0350(3) Uani 1 1 d . . . . .
H34 H 0.8843 0.3549 0.8864 0.042 Uiso 1 1 calc R . . . .
C35 C 0.76734(12) 0.41422(8) 0.83045(9) 0.0337(3) Uani 1 1 d . . . . .
H35 H 0.8119 0.4435 0.8174 0.040 Uiso 1 1 calc R . . . .
C36 C 0.65757(11) 0.42434(7) 0.80850(8) 0.0270(3) Uani 1 1 d . . . . .
H36 H 0.6282 0.4601 0.7808 0.032 Uiso 1 1 calc R . . . .
C37 C 0.30103(10) 0.50048(6) 0.86947(7) 0.0206(2) Uani 1 1 d . . . . .
C38 C 0.32743(11) 0.50906(6) 0.94527(7) 0.0233(3) Uani 1 1 d . . . . .
H38 H 0.3790 0.4832 0.9767 0.028 Uiso 1 1 calc R . . . .
C39 C 0.27682(12) 0.55618(7) 0.97421(8) 0.0289(3) Uani 1 1 d . . . . .
H39 H 0.2940 0.5615 1.0250 0.035 Uiso 1 1 calc R . . . .
C40 C 0.20105(13) 0.59515(8) 0.92770(9) 0.0354(3) Uani 1 1 d . . . . .
H40 H 0.1664 0.6262 0.9471 0.042 Uiso 1 1 calc R . . . .
C41 C 0.17692(14) 0.58775(8) 0.85218(9) 0.0385(4) Uani 1 1 d . . . . .
H41 H 0.1271 0.6146 0.8209 0.046 Uiso 1 1 calc R . . . .
C42 C 0.22666(12) 0.54036(7) 0.82273(8) 0.0300(3) Uani 1 1 d . . . . .
H42 H 0.2101 0.5355 0.7719 0.036 Uiso 1 1 calc R . . . .
C43 C 0.10958(11) 0.36957(7) 0.76034(9) 0.0298(3) Uani 1 1 d . . . . .
C44 C 0.16713(12) 0.31603(7) 0.81449(8) 0.0282(3) Uani 1 1 d . . . . .
C45 C 0.02796(14) 0.34594(10) 0.69025(11) 0.0499(5) Uani 1 1 d . . . . .
H45A H -0.0072 0.3819 0.6618 0.075 Uiso 1 1 calc GR . . . .
H45B H -0.0240 0.3196 0.7029 0.075 Uiso 1 1 calc GR . . . .
H45C H 0.0635 0.3214 0.6619 0.075 Uiso 1 1 calc GR . . . .
C46 C 0.05661(14) 0.41883(8) 0.79768(11) 0.0427(4) Uani 1 1 d . . . . .
H46A H 0.1059 0.4313 0.8440 0.064 Uiso 1 1 calc GR . . . .
H46B H -0.0059 0.4004 0.8060 0.064 Uiso 1 1 calc GR . . . .
H46C H 0.0366 0.4557 0.7665 0.064 Uiso 1 1 calc GR . . . .
C47 C 0.18633(13) 0.25603(7) 0.77455(10) 0.0357(3) Uani 1 1 d . . . . .
H47A H 0.2163 0.2678 0.7360 0.054 Uiso 1 1 calc GR . . . .
H47B H 0.1197 0.2342 0.7536 0.054 Uiso 1 1 calc GR . . . .
H47C H 0.2351 0.2283 0.8089 0.054 Uiso 1 1 calc GR . . . .
C48 C 0.11260(15) 0.29789(8) 0.87226(11) 0.0415(4) Uani 1 1 d . . . . .
H48A H 0.1512 0.2636 0.9021 0.062 Uiso 1 1 calc GR . . . .
H48B H 0.0406 0.2844 0.8481 0.062 Uiso 1 1 calc GR . . . .
H48C H 0.1116 0.3342 0.9029 0.062 Uiso 1 1 calc GR . . . .
B1 B 0.29331(11) 0.38820(7) 0.79843(8) 0.0198(3) Uani 1 1 d . . . . .
C49 C 0.03696(19) 0.57421(12) 0.65176(13) 0.0632(6) Uani 1 1 d . . . . .
H49 H 0.0130 0.5537 0.6873 0.076 Uiso 1 1 calc R . . . .
C50 C 0.0763(3) 0.53926(13) 0.60613(17) 0.0817(8) Uani 1 1 d . . . . .
H50 H 0.0830 0.4952 0.6121 0.098 Uiso 1 1 calc R . . . .
C51 C 0.1064(3) 0.56872(17) 0.5507(2) 0.0991(11) Uani 1 1 d . . . . .
H51 H 0.1305 0.5447 0.5176 0.119 Uiso 1 1 calc R . . . .
C52 C 0.1002(3) 0.63596(16) 0.54457(19) 0.0900(9) Uani 1 1 d . . . . .
H52 H 0.1190 0.6573 0.5073 0.108 Uiso 1 1 calc R . . . .
C53 C 0.0660(2) 0.66812(13) 0.59464(19) 0.0812(8) Uani 1 1 d . . . . .
H53 H 0.0657 0.7126 0.5934 0.097 Uiso 1 1 calc R . . . .
C54 C 0.0319(2) 0.63832(12) 0.64673(14) 0.0659(6) Uani 1 1 d . . . . .
H54 H 0.0053 0.6620 0.6788 0.079 Uiso 1 1 calc R . . . .

loop_
_atom_site_aniso_label
_atom_site_aniso_U_11
_atom_site_aniso_U_22
_atom_site_aniso_U_33
_atom_site_aniso_U_23
_atom_site_aniso_U_13
_atom_site_aniso_U_12
Cu1 0.01896(10) 0.01981(10) 0.01889(10) -0.00424(7) 0.00758(7) -0.00069(7)
O1 0.0208(5) 0.0239(5) 0.0314(5) -0.0087(4) 0.0052(4) -0.0026(4)
O2 0.0167(4) 0.0297(5) 0.0250(5) -0.0010(4) 0.0059(4) -0.0019(4)
O3 0.0245(5) 0.0242(5) 0.0250(5) -0.0001(4) 0.0103(4) -0.0018(4)
N1 0.0230(5) 0.0186(5) 0.0200(5) -0.0026(4) 0.0083(4) -0.0010(4)
N2 0.0254(5) 0.0201(5) 0.0199(5) -0.0048(4) 0.0100(4) -0.0033(4)
N3 0.0178(5) 0.0198(5) 0.0210(5) -0.0029(4) 0.0077(4) 0.0011(4)
N4 0.0179(5) 0.0205(5) 0.0232(5) -0.0039(4) 0.0075(4) 0.0010(4)
C1 0.0163(6) 0.0206(6) 0.0195(6) -0.0008(5) 0.0047(5) 0.0007(5)
C2 0.0328(7) 0.0202(6) 0.0259(6) -0.0063(5) 0.0119(6) -0.0019(5)
C3 0.0331(7) 0.0266(7) 0.0326(7) -0.0119(6) 0.0162(6) -0.0026(6)
C4 0.0365(8) 0.0285(7) 0.0228(6) -0.0084(5) 0.0157(6) -0.0067(6)
C5 0.0277(7) 0.0170(6) 0.0225(6) -0.0010(5) 0.0098(5) -0.0010(5)
C6 0.0282(7) 0.0223(6) 0.0267(7) -0.0021(5) 0.0101(5) -0.0023(5)
C7 0.0350(8) 0.0315(8) 0.0374(8) -0.0025(6) 0.0176(7) -0.0082(6)
C8 0.0501(10) 0.0314(8) 0.0338(8) 0.0036(6) 0.0227(7) -0.0062(7)
C9 0.0470(9) 0.0303(7) 0.0251(7) 0.0055(6) 0.0117(6) 0.0014(7)
C10 0.0324(7) 0.0228(6) 0.0238(6) 0.0005(5) 0.0078(6) 0.0019(5)
C11 0.0248(7) 0.0315(7) 0.0285(7) -0.0010(6) 0.0056(6) -0.0039(6)
C12 0.0433(9) 0.0394(9) 0.0355(8) -0.0067(7) 0.0054(7) -0.0095(7)
C13 0.0365(9) 0.0484(10) 0.0447(9) -0.0027(8) 0.0035(7) 0.0086(8)
C14 0.0322(8) 0.0381(8) 0.0277(7) 0.0022(6) 0.0025(6) 0.0006(6)
C15 0.0340(11) 0.110(2) 0.118(2) -0.076(2) -0.0065(12) 0.0191(12)
C16 0.0543(12) 0.0626(13) 0.0426(10) -0.0183(9) 0.0033(9) -0.0095(10)
C17 0.0370(8) 0.0225(7) 0.0227(6) -0.0044(5) 0.0165(6) -0.0065(6)
C18 0.0541(10) 0.0265(7) 0.0296(7) 0.0005(6) 0.0229(7) 0.0021(7)
C19 0.0864(16) 0.0239(8) 0.0555(11) 0.0008(7) 0.0325(11) 0.0022(9)
C20 0.0989(19) 0.0275(9) 0.0710(14) -0.0099(9) 0.0376(13) -0.0253(10)
C21 0.0601(12) 0.0431(10) 0.0568(11) -0.0158(8) 0.0268(10) -0.0282(9)
C22 0.0395(8) 0.0341(8) 0.0317(7) -0.0107(6) 0.0188(6) -0.0146(7)
C23 0.0482(10) 0.0399(9) 0.0371(8) 0.0120(7) 0.0202(7) 0.0161(7)
C24 0.0762(15) 0.0764(15) 0.0351(10) 0.0044(10) 0.0162(10) -0.0031(12)
C25 0.0662(15) 0.127(2) 0.0516(13) -0.0051(14) 0.0235(11) 0.0441(16)
C26 0.0274(7) 0.0464(9) 0.0382(8) -0.0146(7) 0.0139(6) -0.0105(7)
C27 0.0394(10) 0.0820(15) 0.0518(11) -0.0205(10) 0.0248(9) -0.0119(10)
C28 0.0582(12) 0.0795(15) 0.0403(10) -0.0098(10) 0.0149(9) 0.0083(11)
C29 0.0200(6) 0.0214(6) 0.0182(6) 0.0005(5) 0.0072(5) -0.0005(5)
C30 0.0209(6) 0.0188(6) 0.0194(6) -0.0009(5) 0.0072(5) 0.0015(5)
C31 0.0172(6) 0.0253(6) 0.0203(6) -0.0049(5) 0.0066(5) 0.0012(5)
C32 0.0268(7) 0.0306(7) 0.0315(7) 0.0041(6) 0.0144(6) 0.0051(6)
C33 0.0301(8) 0.0446(9) 0.0323(8) 0.0077(7) 0.0114(6) 0.0159(7)
C34 0.0183(6) 0.0527(10) 0.0337(8) -0.0072(7) 0.0070(6) 0.0068(6)
C35 0.0234(7) 0.0384(8) 0.0434(8) -0.0065(7) 0.0160(6) -0.0050(6)
C36 0.0238(7) 0.0273(7) 0.0321(7) 0.0007(5) 0.0117(6) 0.0009(5)
C37 0.0198(6) 0.0190(6) 0.0249(6) -0.0026(5) 0.0098(5) 0.0006(5)
C38 0.0243(6) 0.0221(6) 0.0247(6) 0.0005(5) 0.0088(5) 0.0025(5)
C39 0.0299(7) 0.0324(7) 0.0264(7) -0.0064(6) 0.0116(6) 0.0028(6)
C40 0.0346(8) 0.0340(8) 0.0387(8) -0.0089(6) 0.0128(7) 0.0126(6)
C41 0.0391(9) 0.0378(8) 0.0351(8) 0.0001(7) 0.0056(7) 0.0197(7)
C42 0.0316(7) 0.0326(8) 0.0247(7) -0.0007(6) 0.0065(6) 0.0093(6)
C43 0.0181(6) 0.0318(7) 0.0410(8) -0.0016(6) 0.0111(6) -0.0034(5)
C44 0.0247(7) 0.0255(7) 0.0382(8) -0.0024(6) 0.0153(6) -0.0046(5)
C45 0.0247(8) 0.0535(11) 0.0612(12) -0.0035(9) -0.0032(8) -0.0096(7)
C46 0.0303(8) 0.0366(9) 0.0703(12) 0.0057(8) 0.0292(8) 0.0054(7)
C47 0.0348(8) 0.0272(7) 0.0481(9) -0.0084(6) 0.0168(7) -0.0056(6)
C48 0.0441(9) 0.0353(8) 0.0572(11) 0.0027(7) 0.0335(8) -0.0052(7)
B1 0.0178(6) 0.0215(7) 0.0212(6) -0.0030(5) 0.0076(5) -0.0003(5)
C49 0.0588(13) 0.0650(14) 0.0610(13) 0.0160(11) 0.0102(10) 0.0202(11)
C50 0.111(2) 0.0475(13) 0.097(2) 0.0072(13) 0.0470(18) 0.0190(14)
C51 0.120(3) 0.095(2) 0.098(2) -0.0178(18) 0.056(2) 0.023(2)
C52 0.102(2) 0.087(2) 0.105(2) 0.0115(17) 0.067(2) 0.0042(17)
C53 0.093(2) 0.0523(13) 0.121(2) -0.0020(14) 0.0669(19) -0.0048(13)
C54 0.0709(15) 0.0638(14) 0.0654(14) -0.0024(11) 0.0241(12) 0.0120(12)

loop_
_atom_type_symbol
_atom_type_description
_atom_type_scat_dispersion_real
_atom_type_scat_dispersion_imag
_atom_type_scat_source
C C 0.0181 0.0091 'International Tables Vol C Tables 4.2.6.8 and 6.1.1.4'
H H 0.0000 0.0000 'International Tables Vol C Tables 4.2.6.8 and 6.1.1.4'
B B 0.0090 0.0039 'International Tables Vol C Tables 4.2.6.8 and 6.1.1.4'
Cu Cu -1.9646 0.5888 'International Tables Vol C Tables 4.2.6.8 and 6.1.1.4'
N N 0.0311 0.0180 'International Tables Vol C Tables 4.2.6.8 and 6.1.1.4'
O O 0.0492 0.0322 'International Tables Vol C Tables 4.2.6.8 and 6.1.1.4'

loop_
_geom_angle_atom_site_label_1
_geom_angle_atom_site_label_2
_geom_angle_atom_site_label_3
_geom_angle
_geom_angle_site_symmetry_1
_geom_angle_site_symmetry_3
_geom_angle_publ_flag
C29 Cu1 C1 171.39(5) . . ?
C43 O2 B1 108.49(10) . . ?
C44 O3 B1 106.84(10) . . ?
C1 N1 C2 125.01(11) . . ?
C1 N1 C5 120.78(10) . . ?
C5 N1 C2 114.14(10) . . ?
C1 N2 C4 124.18(11) . . ?
C1 N2 C17 119.07(11) . . ?
C17 N2 C4 116.73(11) . . ?
C29 N3 C30 115.84(10) . . ?
C29 N3 C31 128.88(11) . . ?
C31 N3 C30 115.07(10) . . ?
C30 N4 C37 119.06(11) . . ?
C30 N4 B1 112.46(10) . . ?
C37 N4 B1 127.74(10) . . ?
N1 C1 Cu1 126.50(9) . . ?
N1 C1 N2 116.72(11) . . ?
N2 C1 Cu1 116.78(9) . . ?
N1 C2 C3 110.91(11) . . ?
C2 C3 C4 108.40(12) . . ?
N2 C4 C3 109.05(11) . . ?
C6 C5 N1 118.15(12) . . ?
C6 C5 C10 121.80(13) . . ?
C10 C5 N1 119.84(12) . . ?
C5 C6 C11 123.50(12) . . ?
C7 C6 C5 118.11(13) . . ?
C7 C6 C11 118.39(13) . . ?
C8 C7 C6 121.00(15) . . ?
C7 C8 C9 120.04(14) . . ?
C8 C9 C10 121.81(14) . . ?
C5 C10 C14 123.38(13) . . ?
C9 C10 C5 117.24(14) . . ?
C9 C10 C14 119.36(13) . . ?
C6 C11 C12 110.81(13) . . ?
C6 C11 C13 111.40(13) . . ?
C13 C11 C12 111.05(14) . . ?
C10 C14 C16 112.80(15) . . ?
C15 C14 C10 110.99(15) . . ?
C15 C14 C16 108.99(17) . . ?
C18 C17 N2 119.27(13) . . ?
C18 C17 C22 122.74(14) . . ?
C22 C17 N2 117.93(13) . . ?
C17 C18 C23 122.68(14) . . ?
C19 C18 C17 116.92(17) . . ?
C19 C18 C23 120.28(17) . . ?
C20 C19 C18 121.32(19) . . ?
C21 C20 C19 120.75(17) . . ?
C20 C21 C22 120.59(19) . . ?
C17 C22 C26 122.23(13) . . ?
C21 C22 C17 117.65(17) . . ?
C21 C22 C26 120.12(16) . . ?
C18 C23 C24 109.51(16) . . ?
C18 C23 C25 113.04(18) . . ?
C25 C23 C24 110.14(17) . . ?
C22 C26 C27 111.17(16) . . ?
C22 C26 C28 111.60(14) . . ?
C28 C26 C27 110.62(15) . . ?
N3 C29 Cu1 125.26(9) . . ?
N3 C29 B1 104.86(10) . . ?
B1 C29 Cu1 129.86(9) . . ?
O1 C30 N3 120.58(11) . . ?
O1 C30 N4 132.39(12) . . ?
N4 C30 N3 107.03(10) . . ?
C32 C31 N3 118.29(12) . . ?
C32 C31 C36 120.95(13) . . ?
C36 C31 N3 120.43(12) . . ?
C31 C32 C33 119.44(14) . . ?
C34 C33 C32 120.11(14) . . ?
C33 C34 C35 120.21(14) . . ?
C34 C35 C36 120.50(14) . . ?
C31 C36 C35 118.79(14) . . ?
C38 C37 N4 120.93(12) . . ?
C42 C37 N4 119.21(12) . . ?
C42 C37 C38 119.86(12) . . ?
C39 C38 C37 120.06(13) . . ?
C40 C39 C38 120.12(13) . . ?
C39 C40 C41 119.79(13) . . ?
C40 C41 C42 120.45(14) . . ?
C37 C42 C41 119.67(13) . . ?
O2 C43 C44 102.77(11) . . ?
O2 C43 C45 108.07(13) . . ?
O2 C43 C46 109.61(12) . . ?
C45 C43 C44 114.94(14) . . ?
C45 C43 C46 109.09(14) . . ?
C46 C43 C44 112.06(13) . . ?
O3 C44 C43 102.28(11) . . ?
O3 C44 C47 109.33(12) . . ?
O3 C44 C48 108.15(13) . . ?
C47 C44 C43 112.46(13) . . ?
C48 C44 C43 114.61(13) . . ?
C48 C44 C47 109.59(13) . . ?
O2 B1 O3 107.01(11) . . ?
O2 B1 N4 114.71(11) . . ?
O2 B1 C29 118.53(11) . . ?
O3 B1 N4 109.87(10) . . ?
O3 B1 C29 108.24(10) . . ?
N4 B1 C29 98.10(10) . . ?
C54 C49 C50 121.0(3) . . ?
C49 C50 C51 120.1(3) . . ?
C50 C51 C52 119.1(3) . . ?
C53 C52 C51 117.6(3) . . ?
C52 C53 C54 122.6(3) . . ?
C49 C54 C53 119.4(2) . . ?

loop_
_geom_bond_atom_site_label_1
_geom_bond_atom_site_label_2
_geom_bond_distance
_geom_bond_site_symmetry_2
_geom_bond_publ_flag
Cu1 C1 1.9530(13) . ?
Cu1 C29 1.9163(13) . ?
O1 C30 1.2124(16) . ?
O2 C43 1.4337(16) . ?
O2 B1 1.4393(17) . ?
O3 C44 1.4315(17) . ?
O3 B1 1.4637(17) . ?
N1 C1 1.3416(17) . ?
N1 C2 1.4870(16) . ?
N1 C5 1.4467(17) . ?
N2 C1 1.3450(17) . ?
N2 C4 1.4783(16) . ?
N2 C17 1.4414(17) . ?
N3 C29 1.3130(17) . ?
N3 C30 1.4912(15) . ?
N3 C31 1.4429(16) . ?
N4 C30 1.3238(17) . ?
N4 C37 1.4246(16) . ?
N4 B1 1.5772(17) . ?
C2 C3 1.5097(19) . ?
C3 C4 1.511(2) . ?
C5 C6 1.401(2) . ?
C5 C10 1.4104(19) . ?
C6 C7 1.398(2) . ?
C6 C11 1.5235(19) . ?
C7 C8 1.376(2) . ?
C8 C9 1.379(2) . ?
C9 C10 1.394(2) . ?
C10 C14 1.518(2) . ?
C11 C12 1.532(2) . ?
C11 C13 1.530(2) . ?
C14 C15 1.507(3) . ?
C14 C16 1.522(2) . ?
C17 C18 1.399(2) . ?
C17 C22 1.402(2) . ?
C18 C19 1.395(2) . ?
C18 C23 1.512(3) . ?
C19 C20 1.378(3) . ?
C20 C21 1.376(3) . ?
C21 C22 1.394(2) . ?
C22 C26 1.518(2) . ?
C23 C24 1.519(2) . ?
C23 C25 1.518(3) . ?
C26 C27 1.533(2) . ?
C26 C28 1.528(3) . ?
C29 B1 1.6693(18) . ?
C31 C32 1.380(2) . ?
C31 C36 1.3879(19) . ?
C32 C33 1.390(2) . ?
C33 C34 1.375(2) . ?
C34 C35 1.380(2) . ?
C35 C36 1.390(2) . ?
C37 C38 1.3895(19) . ?
C37 C42 1.3856(19) . ?
C38 C39 1.3895(19) . ?
C39 C40 1.382(2) . ?
C40 C41 1.383(2) . ?
C41 C42 1.392(2) . ?
C43 C44 1.556(2) . ?
C43 C45 1.522(2) . ?
C43 C46 1.530(2) . ?
C44 C47 1.526(2) . ?
C44 C48 1.525(2) . ?
C49 C50 1.348(4) . ?
C49 C54 1.345(3) . ?
C50 C51 1.376(4) . ?
C51 C52 1.412(4) . ?
C52 C53 1.346(4) . ?
C53 C54 1.353(4) . ?
